data_4080008
loop_
_publ_author_name
'Makhloufi, Abdelaziz'
'Wahl, Michaela'
'Frank, Walter'
'Ganter, Christian'

_publ_section_title
;
 A New Mixed Amino--Amido N-Heterocyclic Carbene Based on Anthranilic Acid
;
_journal_issue 3
_journal_name_full Organometallics
_journal_page_first 854
_journal_paper_doi 10.1021/om301152n
_journal_volume 32
_journal_year 2013
_chemical_formula_sum 'C24 H26 Cl N2 O Rh'
_chemical_formula_weight 496.83
_chemical_name_systematic
; 
 ? 
;
_space_group_IT_number 14
_symmetry_cell_setting monoclinic
_symmetry_space_group_name_Hall '-P 2ybc'
_symmetry_space_group_name_H-M 'P 1 21/c 1'
_atom_sites_solution_hydrogens geom
_atom_sites_solution_primary direct
_atom_sites_solution_secondary difmap
_audit_creation_method SHELXL-97
_cell_angle_alpha 90.00
_cell_angle_beta 92.926(5)
_cell_angle_gamma 90.00
_cell_formula_units_Z 8
_cell_length_a 17.1083(16)
_cell_length_b 12.8138(12)
_cell_length_c 19.7853(19)
_cell_measurement_reflns_used 9818
_cell_measurement_temperature 297(2)
_cell_measurement_theta_max 25.12
_cell_measurement_theta_min 2.21
_cell_volume 4331.7(7)
_computing_cell_refinement 'Bruker SAINT'
_computing_data_collection 'Bruker APEX2'
_computing_data_reduction 'Bruker SAINT'
_computing_molecular_graphics 'Bruker SHELXTL'
_computing_publication_material 'Bruker SHELXTL'
_computing_structure_refinement 'SHELXL-97 (Sheldrick, 2008)'
_computing_structure_solution 'SHELXS-97 (Sheldrick, 2008)'
_diffrn_ambient_temperature 297(2)
_diffrn_measured_fraction_theta_full 1.000
_diffrn_measured_fraction_theta_max 1.000
_diffrn_measurement_device_type 'Bruker APEX-II CCD'
_diffrn_measurement_method '\f and \w scans'
_diffrn_radiation_monochromator graphite
_diffrn_radiation_source 'fine-focus sealed tube'
_diffrn_radiation_type MoK\a
_diffrn_radiation_wavelength 0.71073
_diffrn_reflns_av_R_equivalents 0.0251
_diffrn_reflns_av_sigmaI/netI 0.0175
_diffrn_reflns_limit_h_max 20
_diffrn_reflns_limit_h_min -20
_diffrn_reflns_limit_k_max 15
_diffrn_reflns_limit_k_min -15
_diffrn_reflns_limit_l_max 23
_diffrn_reflns_limit_l_min -23
_diffrn_reflns_number 37477
_diffrn_reflns_theta_full 25.00
_diffrn_reflns_theta_max 25.00
_diffrn_reflns_theta_min 1.19
_exptl_absorpt_coefficient_mu 0.929
_exptl_absorpt_correction_T_max 1.0000
_exptl_absorpt_correction_T_min 0.7679
_exptl_absorpt_correction_type multi-scan
_exptl_absorpt_process_details SADABS-2008/1
_exptl_crystal_colour yellow
_exptl_crystal_density_diffrn 1.524
_exptl_crystal_density_method 'not measured'
_exptl_crystal_description block
_exptl_crystal_F_000 2032
_exptl_crystal_size_max 0.15
_exptl_crystal_size_mid 0.1
_exptl_crystal_size_min 0.07
_refine_diff_density_max 0.542
_refine_diff_density_min -0.376
_refine_diff_density_rms 0.053
_refine_ls_extinction_coef 0.00076(6)
_refine_ls_extinction_expression Fc^*^=kFc[1+0.001xFc^2^\l^3^/sin(2\q)]^-1/4^
_refine_ls_extinction_method SHELXL
_refine_ls_goodness_of_fit_ref 1.054
_refine_ls_hydrogen_treatment constr
_refine_ls_matrix_type full
_refine_ls_number_parameters 526
_refine_ls_number_reflns 7630
_refine_ls_number_restraints 0
_refine_ls_restrained_S_all 1.054
_refine_ls_R_factor_all 0.0264
_refine_ls_R_factor_gt 0.0231
_refine_ls_shift/su_max 0.001
_refine_ls_shift/su_mean 0.000
_refine_ls_structure_factor_coef Fsqd
_refine_ls_weighting_details 'calc w=1/[\s^2^(Fo^2^)+(0.0289P)^2^+3.0706P] where P=(Fo^2^+2Fc^2^)/3'
_refine_ls_weighting_scheme calc
_refine_ls_wR_factor_gt 0.0591
_refine_ls_wR_factor_ref 0.0617
_reflns_number_gt 6990
_reflns_number_total 7630
_reflns_threshold_expression >2sigma(I)
_cod_data_source_file om301152n_si_001.cif
_cod_data_source_block mo_scan_0m_p21_c_compound_10c
_cod_original_sg_symbol_H-M P21/c
_cod_database_code 4080008

loop_
_symmetry_equiv_pos_as_xyz
'x, y, z'
'-x, y+1/2, -z+1/2'
'-x, -y, -z'
'x, -y-1/2, z-1/2'

loop_
_atom_site_label
_atom_site_type_symbol
_atom_site_fract_x
_atom_site_fract_y
_atom_site_fract_z
_atom_site_U_iso_or_equiv
_atom_site_adp_type
_atom_site_occupancy
_atom_site_symmetry_multiplicity
_atom_site_calc_flag
_atom_site_refinement_flags
Rh1 Rh 0.181857(9) 0.647657(13) 0.288606(8) 0.03151(6) Uani 1 1 d .
Rh2 Rh 0.311309(9) 0.177932(13) 0.470091(8) 0.02914(6) Uani 1 1 d .
Cl1 Cl 0.11025(4) 0.58653(5) 0.38060(3) 0.04800(15) Uani 1 1 d .
Cl2 Cl 0.37919(4) 0.23139(5) 0.37425(3) 0.04645(15) Uani 1 1 d .
O1 O -0.01062(10) 0.41636(16) 0.13745(10) 0.0591(5) Uani 1 1 d .
O2 O 0.52638(14) 0.4116(2) 0.59237(12) 0.0851(7) Uani 1 1 d .
N1 N 0.08004(10) 0.50547(14) 0.20294(9) 0.0323(4) Uani 1 1 d .
N2 N 0.19447(10) 0.42750(14) 0.24397(9) 0.0340(4) Uani 1 1 d .
N3 N 0.42350(12) 0.32053(15) 0.54416(10) 0.0404(4) Uani 1 1 d .
N4 N 0.30690(12) 0.40095(15) 0.51082(10) 0.0415(5) Uani 1 1 d .
C1 C 0.15018(12) 0.51421(17) 0.23962(10) 0.0307(4) Uani 1 1 d .
C2 C 0.05171(13) 0.41508(19) 0.16987(12) 0.0390(5) Uani 1 1 d .
C3 C 0.10196(14) 0.32409(17) 0.17741(11) 0.0371(5) Uani 1 1 d .
C4 C 0.17319(14) 0.33157(17) 0.21434(11) 0.0365(5) Uani 1 1 d .
C5 C 0.22109(17) 0.2433(2) 0.22080(14) 0.0513(6) Uani 1 1 d .
H1 H 0.2693 0.2472 0.2445 0.062 Uiso 1 1 calc R
C6 C 0.1962(2) 0.1508(2) 0.19173(17) 0.0641(8) Uani 1 1 d .
H2 H 0.2282 0.0922 0.1959 0.077 Uiso 1 1 calc R
C7 C 0.1245(2) 0.1428(2) 0.15639(16) 0.0644(8) Uani 1 1 d .
H3 H 0.1083 0.0792 0.1379 0.077 Uiso 1 1 calc R
C8 C 0.07780(17) 0.2288(2) 0.14883(13) 0.0511(6) Uani 1 1 d .
H4 H 0.0299 0.2240 0.1247 0.061 Uiso 1 1 calc R
C9 C 0.02537(13) 0.59487(19) 0.20285(11) 0.0384(5) Uani 1 1 d .
H5 H 0.0359 0.6344 0.2441 0.046 Uiso 1 1 calc R
H6 H -0.0275 0.5678 0.2041 0.046 Uiso 1 1 calc R
C10 C 0.26798(15) 0.4307(2) 0.28613(14) 0.0536(7) Uani 1 1 d .
H7 H 0.2729 0.4973 0.3081 0.080 Uiso 1 1 calc R
H8 H 0.3115 0.4203 0.2581 0.080 Uiso 1 1 calc R
H9 H 0.2675 0.3765 0.3196 0.080 Uiso 1 1 calc R
C11 C 0.21607(14) 0.72988(19) 0.20126(12) 0.0423(5) Uani 1 1 d .
H10 H 0.1764 0.6935 0.1775 0.051 Uiso 1 1 calc R
C12 C 0.27927(14) 0.6727(2) 0.22816(13) 0.0452(6) Uani 1 1 d .
H11 H 0.2794 0.6015 0.2191 0.054 Uiso 1 1 calc R
C13 C 0.34743(16) 0.7150(3) 0.27053(16) 0.0673(9) Uani 1 1 d .
H12 H 0.3783 0.6567 0.2882 0.081 Uiso 1 1 calc R
H13 H 0.3802 0.7550 0.2415 0.081 Uiso 1 1 calc R
C14 C 0.32700(17) 0.7816(3) 0.32765(18) 0.0794(11) Uani 1 1 d .
H14 H 0.3292 0.8539 0.3134 0.095 Uiso 1 1 calc R
H15 H 0.3663 0.7721 0.3642 0.095 Uiso 1 1 calc R
C15 C 0.24723(15) 0.7613(2) 0.35475(13) 0.0494(6) Uani 1 1 d .
H16 H 0.2436 0.7140 0.3901 0.059 Uiso 1 1 calc R
C16 C 0.18058(16) 0.80848(19) 0.33000(13) 0.0458(6) Uani 1 1 d .
H17 H 0.1349 0.7933 0.3516 0.055 Uiso 1 1 calc R
C17 C 0.1732(2) 0.8825(2) 0.27142(16) 0.0718(9) Uani 1 1 d .
H18 H 0.1181 0.8972 0.2621 0.086 Uiso 1 1 calc R
H19 H 0.1984 0.9476 0.2849 0.086 Uiso 1 1 calc R
C18 C 0.2069(2) 0.8469(2) 0.20764(15) 0.0635(8) Uani 1 1 d .
H20 H 0.2578 0.8791 0.2042 0.076 Uiso 1 1 calc R
H21 H 0.1736 0.8716 0.1698 0.076 Uiso 1 1 calc R
C19 C 0.02840(13) 0.66856(18) 0.14377(12) 0.0371(5) Uani 1 1 d .
C20 C -0.00190(19) 0.7679(2) 0.15108(15) 0.0619(8) Uani 1 1 d .
H22 H -0.0235 0.7866 0.1916 0.074 Uiso 1 1 calc R
C21 C -0.0005(2) 0.8397(2) 0.09890(19) 0.0796(10) Uani 1 1 d .
H23 H -0.0215 0.9060 0.1044 0.095 Uiso 1 1 calc R
C22 C 0.0315(2) 0.8139(3) 0.03944(17) 0.0708(9) Uani 1 1 d .
H24 H 0.0333 0.8627 0.0048 0.085 Uiso 1 1 calc R
C23 C 0.06085(17) 0.7158(2) 0.03110(14) 0.0597(7) Uani 1 1 d .
H25 H 0.0825 0.6979 -0.0095 0.072 Uiso 1 1 calc R
C24 C 0.05858(15) 0.6432(2) 0.08260(13) 0.0461(6) Uani 1 1 d .
H26 H 0.0777 0.5762 0.0759 0.055 Uiso 1 1 calc R
C101 C 0.34959(13) 0.31278(17) 0.51392(11) 0.0344(5) Uani 1 1 d .
C102 C 0.45890(18) 0.4132(2) 0.56899(13) 0.0579(7) Uani 1 1 d .
C103 C 0.4092(2) 0.5045(2) 0.56505(13) 0.0576(8) Uani 1 1 d .
C104 C 0.33347(18) 0.49745(19) 0.53686(12) 0.0509(7) Uani 1 1 d .
C105 C 0.2849(2) 0.5860(2) 0.53394(15) 0.0709(9) Uani 1 1 d .
H27 H 0.2341 0.5822 0.5151 0.085 Uiso 1 1 calc R
C106 C 0.3145(4) 0.6785(2) 0.5596(2) 0.0964(16) Uani 1 1 d .
H28 H 0.2826 0.7373 0.5583 0.116 Uiso 1 1 calc R
C107 C 0.3894(4) 0.6870(3) 0.58690(19) 0.1033(18) Uani 1 1 d .
H29 H 0.4077 0.7508 0.6035 0.124 Uiso 1 1 calc R
C108 C 0.4375(3) 0.6008(3) 0.58974(15) 0.0830(12) Uani 1 1 d .
H30 H 0.4886 0.6063 0.6079 0.100 Uiso 1 1 calc R
C109 C 0.47315(13) 0.2264(2) 0.54588(12) 0.0445(6) Uani 1 1 d .
H31 H 0.5267 0.2473 0.5390 0.053 Uiso 1 1 calc R
H32 H 0.4564 0.1818 0.5083 0.053 Uiso 1 1 calc R
C110 C 0.22938(16) 0.3983(2) 0.47479(15) 0.0576(7) Uani 1 1 d .
H33 H 0.2217 0.3316 0.4534 0.086 Uiso 1 1 calc R
H34 H 0.2265 0.4522 0.4411 0.086 Uiso 1 1 calc R
H35 H 0.1895 0.4094 0.5064 0.086 Uiso 1 1 calc R
C111 C 0.21877(14) 0.1605(2) 0.53665(12) 0.0423(5) Uani 1 1 d .
H36 H 0.2218 0.2318 0.5454 0.051 Uiso 1 1 calc R
C112 C 0.28196(14) 0.09991(19) 0.56061(11) 0.0400(5) Uani 1 1 d .
H37 H 0.3243 0.1343 0.5819 0.048 Uiso 1 1 calc R
C113 C 0.28677(17) -0.0182(2) 0.55456(14) 0.0530(7) Uani 1 1 d .
H38 H 0.3212 -0.0443 0.5912 0.064 Uiso 1 1 calc R
H39 H 0.2351 -0.0471 0.5604 0.064 Uiso 1 1 calc R
C114 C 0.3158(2) -0.0575(2) 0.48874(16) 0.0684(9) Uani 1 1 d .
H40 H 0.2886 -0.1219 0.4770 0.082 Uiso 1 1 calc R
H41 H 0.3710 -0.0737 0.4953 0.082 Uiso 1 1 calc R
C115 C 0.30515(15) 0.01708(18) 0.43016(12) 0.0436(6) Uani 1 1 d .
H42 H 0.3490 0.0312 0.4058 0.052 Uiso 1 1 calc R
C116 C 0.23763(15) 0.0656(2) 0.40967(13) 0.0492(6) Uani 1 1 d .
H43 H 0.2380 0.1124 0.3738 0.059 Uiso 1 1 calc R
C117 C 0.16134(17) 0.0457(3) 0.44362(17) 0.0731(9) Uani 1 1 d .
H44 H 0.1185 0.0483 0.4096 0.088 Uiso 1 1 calc R
H45 H 0.1627 -0.0239 0.4629 0.088 Uiso 1 1 calc R
C118 C 0.14603(15) 0.1224(3) 0.49804(15) 0.0572(7) Uani 1 1 d .
H46 H 0.1118 0.0903 0.5296 0.069 Uiso 1 1 calc R
H47 H 0.1187 0.1819 0.4779 0.069 Uiso 1 1 calc R
C119 C 0.47220(12) 0.16362(19) 0.61004(12) 0.0388(5) Uani 1 1 d .
C120 C 0.49011(15) 0.0584(2) 0.60744(14) 0.0519(6) Uani 1 1 d .
H48 H 0.4996 0.0279 0.5660 0.062 Uiso 1 1 calc R
C121 C 0.49419(18) -0.0022(2) 0.66542(16) 0.0648(8) Uani 1 1 d .
H49 H 0.5066 -0.0727 0.6627 0.078 Uiso 1 1 calc R
C122 C 0.47993(17) 0.0415(3) 0.72685(16) 0.0620(8) Uani 1 1 d .
H50 H 0.4827 0.0010 0.7659 0.074 Uiso 1 1 calc R
C123 C 0.46160(16) 0.1450(2) 0.73024(13) 0.0526(7) Uani 1 1 d .
H51 H 0.4517 0.1747 0.7718 0.063 Uiso 1 1 calc R
C124 C 0.45760(14) 0.2065(2) 0.67248(12) 0.0438(6) Uani 1 1 d .
H52 H 0.4451 0.2769 0.6757 0.053 Uiso 1 1 calc R

loop_
_atom_site_aniso_label
_atom_site_aniso_U_11
_atom_site_aniso_U_22
_atom_site_aniso_U_33
_atom_site_aniso_U_23
_atom_site_aniso_U_13
_atom_site_aniso_U_12
Rh1 0.02899(10) 0.03197(10) 0.03352(10) -0.00430(7) 0.00112(7) 0.00038(7)
Rh2 0.02935(10) 0.02830(10) 0.02972(10) -0.00070(6) 0.00116(7) -0.00195(6)
Cl1 0.0502(3) 0.0493(3) 0.0453(3) 0.0091(3) 0.0107(3) 0.0043(3)
Cl2 0.0538(4) 0.0459(3) 0.0406(3) 0.0112(2) 0.0116(3) 0.0001(3)
O1 0.0376(10) 0.0621(12) 0.0758(13) -0.0080(10) -0.0159(9) -0.0082(8)
O2 0.0732(15) 0.0920(18) 0.0870(16) -0.0027(13) -0.0270(13) -0.0390(13)
N1 0.0267(9) 0.0349(10) 0.0350(9) -0.0001(7) -0.0004(7) 0.0009(7)
N2 0.0309(9) 0.0321(10) 0.0387(10) -0.0004(8) -0.0018(8) 0.0027(7)
N3 0.0405(11) 0.0413(11) 0.0387(11) -0.0025(8) -0.0041(8) -0.0086(9)
N4 0.0519(12) 0.0303(10) 0.0422(11) 0.0010(8) 0.0024(9) 0.0020(9)
C1 0.0258(10) 0.0348(11) 0.0318(11) 0.0019(9) 0.0026(8) 0.0003(8)
C2 0.0334(12) 0.0422(13) 0.0413(12) -0.0005(10) 0.0025(10) -0.0087(10)
C3 0.0408(13) 0.0349(12) 0.0364(12) 0.0008(9) 0.0091(10) -0.0076(10)
C4 0.0432(13) 0.0314(11) 0.0353(12) 0.0044(9) 0.0072(10) -0.0005(9)
C5 0.0600(16) 0.0369(13) 0.0567(16) 0.0053(12) 0.0013(13) 0.0087(12)
C6 0.088(2) 0.0294(14) 0.076(2) 0.0037(13) 0.0149(18) 0.0070(14)
C7 0.092(2) 0.0323(14) 0.070(2) -0.0049(13) 0.0150(17) -0.0173(14)
C8 0.0593(16) 0.0420(15) 0.0526(15) -0.0038(11) 0.0099(12) -0.0183(12)
C9 0.0286(11) 0.0458(13) 0.0408(12) -0.0023(10) 0.0019(9) 0.0094(10)
C10 0.0412(14) 0.0518(16) 0.0655(17) -0.0054(13) -0.0187(12) 0.0130(12)
C11 0.0462(14) 0.0427(14) 0.0387(12) -0.0044(10) 0.0076(10) -0.0113(11)
C12 0.0362(13) 0.0527(15) 0.0476(14) -0.0121(11) 0.0104(11) -0.0103(11)
C13 0.0361(14) 0.096(2) 0.0706(19) -0.0191(18) 0.0054(13) -0.0146(15)
C14 0.0442(16) 0.105(3) 0.089(2) -0.048(2) 0.0014(15) -0.0216(17)
C15 0.0497(15) 0.0496(15) 0.0486(14) -0.0197(12) -0.0012(11) -0.0067(12)
C16 0.0544(15) 0.0366(13) 0.0472(14) -0.0120(11) 0.0103(12) -0.0012(11)
C17 0.113(3) 0.0386(15) 0.0656(19) 0.0019(14) 0.0240(18) 0.0096(16)
C18 0.088(2) 0.0446(16) 0.0590(18) 0.0063(13) 0.0092(16) -0.0058(15)
C19 0.0304(11) 0.0396(12) 0.0409(13) -0.0026(10) -0.0018(9) 0.0050(9)
C20 0.079(2) 0.0508(17) 0.0564(17) -0.0037(13) 0.0130(15) 0.0222(15)
C21 0.108(3) 0.0459(17) 0.086(2) 0.0079(16) 0.010(2) 0.0266(18)
C22 0.082(2) 0.063(2) 0.067(2) 0.0202(16) 0.0019(17) 0.0054(17)
C23 0.0619(18) 0.072(2) 0.0459(15) 0.0083(14) 0.0067(13) 0.0077(15)
C24 0.0465(14) 0.0475(14) 0.0442(14) -0.0036(11) 0.0016(11) 0.0130(11)
C101 0.0378(12) 0.0353(12) 0.0302(11) 0.0015(9) 0.0026(9) -0.0020(9)
C102 0.0694(19) 0.0604(18) 0.0431(14) -0.0023(12) -0.0062(13) -0.0291(15)
C103 0.096(2) 0.0399(15) 0.0370(13) -0.0009(11) 0.0050(14) -0.0237(15)
C104 0.086(2) 0.0312(13) 0.0371(13) 0.0013(10) 0.0147(13) -0.0059(13)
C105 0.122(3) 0.0346(15) 0.0591(18) 0.0041(13) 0.0290(18) 0.0082(16)
C106 0.194(5) 0.0302(17) 0.070(2) 0.0000(15) 0.054(3) 0.003(2)
C107 0.218(6) 0.0371(19) 0.058(2) -0.0113(15) 0.036(3) -0.041(3)
C108 0.149(4) 0.055(2) 0.0453(17) -0.0048(14) 0.0074(19) -0.048(2)
C109 0.0311(12) 0.0606(16) 0.0415(13) -0.0035(11) -0.0011(10) 0.0021(11)
C110 0.0552(16) 0.0500(16) 0.0665(18) 0.0041(13) -0.0063(13) 0.0175(13)
C111 0.0368(13) 0.0469(14) 0.0443(13) -0.0026(10) 0.0120(10) -0.0064(10)
C112 0.0391(13) 0.0500(14) 0.0313(11) 0.0028(10) 0.0046(9) -0.0109(11)
C113 0.0584(16) 0.0477(15) 0.0528(15) 0.0153(12) 0.0026(13) -0.0051(12)
C114 0.102(3) 0.0364(15) 0.0673(19) 0.0044(13) 0.0127(17) -0.0014(15)
C115 0.0567(15) 0.0319(12) 0.0425(13) -0.0072(10) 0.0045(11) -0.0096(11)
C116 0.0519(15) 0.0498(15) 0.0453(14) -0.0120(11) -0.0037(11) -0.0121(12)
C117 0.0450(16) 0.096(3) 0.078(2) -0.0217(19) -0.0055(15) -0.0207(16)
C118 0.0339(13) 0.0752(19) 0.0626(17) 0.0048(15) 0.0047(12) -0.0087(13)
C119 0.0230(11) 0.0499(14) 0.0432(13) -0.0064(10) -0.0007(9) -0.0006(9)
C120 0.0479(15) 0.0548(16) 0.0532(15) -0.0126(13) 0.0053(12) 0.0083(12)
C121 0.0652(19) 0.0505(17) 0.079(2) 0.0052(15) 0.0087(16) 0.0119(14)
C122 0.0552(17) 0.071(2) 0.0602(18) 0.0146(15) 0.0070(14) 0.0041(15)
C123 0.0466(15) 0.0710(19) 0.0407(14) -0.0058(13) 0.0075(11) -0.0022(13)
C124 0.0370(12) 0.0491(14) 0.0453(13) -0.0086(11) 0.0038(10) 0.0009(11)

loop_
_atom_type_symbol
_atom_type_description
_atom_type_scat_dispersion_real
_atom_type_scat_dispersion_imag
_atom_type_scat_source
C C 0.0033 0.0016 'International Tables Vol C Tables 4.2.6.8 and 6.1.1.4'
H H 0.0000 0.0000 'International Tables Vol C Tables 4.2.6.8 and 6.1.1.4'
N N 0.0061 0.0033 'International Tables Vol C Tables 4.2.6.8 and 6.1.1.4'
O O 0.0106 0.0060 'International Tables Vol C Tables 4.2.6.8 and 6.1.1.4'
Cl Cl 0.1484 0.1585 'International Tables Vol C Tables 4.2.6.8 and 6.1.1.4'
Rh Rh -1.1178 0.9187 'International Tables Vol C Tables 4.2.6.8 and 6.1.1.4'

loop_
_geom_angle_atom_site_label_1
_geom_angle_atom_site_label_2
_geom_angle_atom_site_label_3
_geom_angle
C1 Rh1 C12 93.24(9)
C1 Rh1 C11 96.16(9)
C12 Rh1 C11 38.11(10)
C1 Rh1 C16 162.46(9)
C12 Rh1 C16 95.18(10)
C11 Rh1 C16 81.28(9)
C1 Rh1 C15 161.72(9)
C12 Rh1 C15 81.19(10)
C11 Rh1 C15 90.16(10)
C16 Rh1 C15 35.68(10)
C1 Rh1 Cl1 87.27(6)
C12 Rh1 Cl1 158.45(8)
C11 Rh1 Cl1 163.14(7)
C16 Rh1 Cl1 90.48(7)
C15 Rh1 Cl1 91.63(7)
C101 Rh2 C111 93.39(9)
C101 Rh2 C112 97.19(9)
C111 Rh2 C112 38.26(9)
C101 Rh2 C115 163.20(9)
C111 Rh2 C115 95.76(9)
C112 Rh2 C115 81.60(9)
C101 Rh2 C116 160.83(10)
C111 Rh2 C116 81.09(10)
C112 Rh2 C116 89.81(10)
C115 Rh2 C116 35.63(10)
C101 Rh2 Cl2 86.29(6)
C111 Rh2 Cl2 159.50(7)
C112 Rh2 Cl2 162.04(7)
C115 Rh2 Cl2 90.00(7)
C116 Rh2 Cl2 92.55(7)
C1 N1 C2 125.75(18)
C1 N1 C9 118.19(18)
C2 N1 C9 115.80(17)
C1 N2 C4 124.35(18)
C1 N2 C10 118.37(19)
C4 N2 C10 117.16(19)
C101 N3 C102 125.6(2)
C101 N3 C109 117.83(19)
C102 N3 C109 116.4(2)
C101 N4 C104 123.9(2)
C101 N4 C110 118.4(2)
C104 N4 C110 117.6(2)
N2 C1 N1 116.11(19)
N2 C1 Rh1 122.05(15)
N1 C1 Rh1 121.76(15)
O1 C2 N1 120.5(2)
O1 C2 C3 124.3(2)
N1 C2 C3 115.22(19)
C4 C3 C8 120.3(2)
C4 C3 C2 119.8(2)
C8 C3 C2 119.9(2)
C3 C4 C5 119.1(2)
C3 C4 N2 118.8(2)
C5 C4 N2 122.2(2)
C6 C5 C4 119.4(3)
C6 C5 H1 120.3
C4 C5 H1 120.3
C5 C6 C7 121.5(3)
C5 C6 H2 119.3
C7 C6 H2 119.3
C8 C7 C6 119.7(3)
C8 C7 H3 120.2
C6 C7 H3 120.2
C7 C8 C3 120.0(3)
C7 C8 H4 120.0
C3 C8 H4 120.0
N1 C9 C19 116.10(18)
N1 C9 H5 108.3
C19 C9 H5 108.3
N1 C9 H6 108.3
C19 C9 H6 108.3
H5 C9 H6 107.4
N2 C10 H7 109.5
N2 C10 H8 109.5
H7 C10 H8 109.5
N2 C10 H9 109.5
H7 C10 H9 109.5
H8 C10 H9 109.5
C12 C11 C18 125.0(2)
C12 C11 Rh1 70.68(14)
C18 C11 Rh1 112.83(17)
C12 C11 H10 117.5
C18 C11 H10 117.5
Rh1 C11 H10 86.4
C11 C12 C13 126.2(3)
C11 C12 Rh1 71.21(13)
C13 C12 Rh1 110.44(17)
C11 C12 H11 116.9
C13 C12 H11 116.9
Rh1 C12 H11 88.3
C14 C13 C12 115.4(2)
C14 C13 H12 108.4
C12 C13 H12 108.4
C14 C13 H13 108.4
C12 C13 H13 108.4
H12 C13 H13 107.5
C13 C14 C15 115.2(2)
C13 C14 H14 108.5
C15 C14 H14 108.5
C13 C14 H15 108.5
C15 C14 H15 108.5
H14 C14 H15 107.5
C16 C15 C14 123.4(3)
C16 C15 Rh1 72.04(14)
C14 C15 Rh1 109.88(17)
C16 C15 H16 118.3
C14 C15 H16 118.3
Rh1 C15 H16 88.1
C15 C16 C17 126.6(3)
C15 C16 Rh1 72.28(14)
C17 C16 Rh1 107.74(17)
C15 C16 H17 116.7
C17 C16 H17 116.7
Rh1 C16 H17 90.0
C18 C17 C16 116.2(2)
C18 C17 H18 108.2
C16 C17 H18 108.2
C18 C17 H19 108.2
C16 C17 H19 108.2
H18 C17 H19 107.4
C17 C18 C11 114.9(2)
C17 C18 H20 108.5
C11 C18 H20 108.5
C17 C18 H21 108.5
C11 C18 H21 108.5
H20 C18 H21 107.5
C24 C19 C20 117.9(2)
C24 C19 C9 124.3(2)
C20 C19 C9 117.9(2)
C19 C20 C21 120.8(3)
C19 C20 H22 119.6
C21 C20 H22 119.6
C22 C21 C20 120.3(3)
C22 C21 H23 119.8
C20 C21 H23 119.8
C21 C22 C23 119.6(3)
C21 C22 H24 120.2
C23 C22 H24 120.2
C22 C23 C24 120.4(3)
C22 C23 H25 119.8
C24 C23 H25 119.8
C19 C24 C23 120.9(2)
C19 C24 H26 119.5
C23 C24 H26 119.5
N4 C101 N3 116.4(2)
N4 C101 Rh2 122.26(16)
N3 C101 Rh2 121.18(16)
O2 C102 N3 119.9(3)
O2 C102 C103 125.2(3)
N3 C102 C103 114.9(2)
C104 C103 C108 119.7(3)
C104 C103 C102 120.2(2)
C108 C103 C102 120.0(3)
C103 C104 C105 120.1(3)
C103 C104 N4 118.9(2)
C105 C104 N4 121.1(3)
C106 C105 C104 118.4(4)
C106 C105 H27 120.8
C104 C105 H27 120.8
C107 C106 C105 122.2(4)
C107 C106 H28 118.9
C105 C106 H28 118.9
C106 C107 C108 119.9(3)
C106 C107 H29 120.1
C108 C107 H29 120.1
C107 C108 C103 119.7(4)
C107 C108 H30 120.2
C103 C108 H30 120.2
N3 C109 C119 115.21(19)
N3 C109 H31 108.5
C119 C109 H31 108.5
N3 C109 H32 108.5
C119 C109 H32 108.5
H31 C109 H32 107.5
N4 C110 H33 109.5
N4 C110 H34 109.5
H33 C110 H34 109.5
N4 C110 H35 109.5
H33 C110 H35 109.5
H34 C110 H35 109.5
C112 C111 C118 126.7(2)
C112 C111 Rh2 71.30(13)
C118 C111 Rh2 110.01(17)
C112 C111 H36 116.7
C118 C111 H36 116.7
Rh2 C111 H36 88.6
C111 C112 C113 124.9(2)
C111 C112 Rh2 70.44(13)
C113 C112 Rh2 112.60(16)
C111 C112 H37 117.6
C113 C112 H37 117.6
Rh2 C112 H37 86.9
C114 C113 C112 115.0(2)
C114 C113 H38 108.5
C112 C113 H38 108.5
C114 C113 H39 108.5
C112 C113 H39 108.5
H38 C113 H39 107.5
C113 C114 C115 115.0(2)
C113 C114 H40 108.5
C115 C114 H40 108.5
C113 C114 H41 108.5
C115 C114 H41 108.5
H40 C114 H41 107.5
C116 C115 C114 126.1(3)
C116 C115 Rh2 72.75(14)
C114 C115 Rh2 108.37(17)
C116 C115 H42 117.0
C114 C115 H42 117.0
Rh2 C115 H42 88.8
C115 C116 C117 122.0(3)
C115 C116 Rh2 71.62(14)
C117 C116 Rh2 110.31(17)
C115 C116 H43 119.0
C117 C116 H43 119.0
Rh2 C116 H43 88.1
C118 C117 C116 113.3(2)
C118 C117 H44 108.9
C116 C117 H44 108.9
C118 C117 H45 108.9
C116 C117 H45 108.9
H44 C117 H45 107.7
C117 C118 C111 114.1(2)
C117 C118 H46 108.7
C111 C118 H46 108.7
C117 C118 H47 108.7
C111 C118 H47 108.7
H46 C118 H47 107.6
C120 C119 C124 118.0(2)
C120 C119 C109 118.5(2)
C124 C119 C109 123.4(2)
C119 C120 C121 121.2(3)
C119 C120 H48 119.4
C121 C120 H48 119.4
C122 C121 C120 120.1(3)
C122 C121 H49 120.0
C120 C121 H49 120.0
C123 C122 C121 119.5(3)
C123 C122 H50 120.3
C121 C122 H50 120.3
C122 C123 C124 120.9(3)
C122 C123 H51 119.6
C124 C123 H51 119.6
C119 C124 C123 120.4(2)
C119 C124 H52 119.8
C123 C124 H52 119.8

loop_
_geom_bond_atom_site_label_1
_geom_bond_atom_site_label_2
_geom_bond_distance
Rh1 C1 2.026(2)
Rh1 C12 2.125(2)
Rh1 C11 2.131(2)
Rh1 C16 2.218(2)
Rh1 C15 2.221(2)
Rh1 Cl1 2.3780(6)
Rh2 C101 2.027(2)
Rh2 C111 2.122(2)
Rh2 C112 2.133(2)
Rh2 C115 2.208(2)
Rh2 C116 2.222(2)
Rh2 Cl2 2.3746(6)
O1 C2 1.216(3)
O2 C102 1.222(4)
N1 C1 1.375(3)
N1 C2 1.404(3)
N1 C9 1.479(3)
N2 C1 1.345(3)
N2 C4 1.402(3)
N2 C10 1.474(3)
N3 C101 1.375(3)
N3 C102 1.410(3)
N3 C109 1.475(3)
N4 C101 1.345(3)
N4 C104 1.406(3)
N4 C110 1.474(3)
C2 C3 1.452(3)
C3 C4 1.392(3)
C3 C8 1.399(3)
C4 C5 1.398(3)
C5 C6 1.377(4)
C5 H1 0.9300
C6 C7 1.383(5)
C6 H2 0.9300
C7 C8 1.365(4)
C7 H3 0.9300
C8 H4 0.9300
C9 C19 1.506(3)
C9 H5 0.9700
C9 H6 0.9700
C10 H7 0.9600
C10 H8 0.9600
C10 H9 0.9600
C11 C12 1.389(4)
C11 C18 1.514(4)
C11 H10 0.9300
C12 C13 1.502(4)
C12 H11 0.9300
C13 C14 1.473(4)
C13 H12 0.9700
C13 H13 0.9700
C14 C15 1.514(4)
C14 H14 0.9700
C14 H15 0.9700
C15 C16 1.360(4)
C15 H16 0.9300
C16 C17 1.498(4)
C16 H17 0.9300
C17 C18 1.485(4)
C17 H18 0.9700
C17 H19 0.9700
C18 H20 0.9700
C18 H21 0.9700
C19 C24 1.379(3)
C19 C20 1.385(4)
C20 C21 1.385(4)
C20 H22 0.9300
C21 C22 1.363(5)
C21 H23 0.9300
C22 C23 1.367(4)
C22 H24 0.9300
C23 C24 1.382(4)
C23 H25 0.9300
C24 H26 0.9300
C102 C103 1.446(4)
C103 C104 1.387(4)
C103 C108 1.404(4)
C104 C105 1.406(4)
C105 C106 1.375(5)
C105 H27 0.9300
C106 C107 1.370(7)
C106 H28 0.9300
C107 C108 1.377(6)
C107 H29 0.9300
C108 H30 0.9300
C109 C119 1.503(3)
C109 H31 0.9700
C109 H32 0.9700
C110 H33 0.9600
C110 H34 0.9600
C110 H35 0.9600
C111 C112 1.394(3)
C111 C118 1.508(3)
C111 H36 0.9300
C112 C113 1.520(4)
C112 H37 0.9300
C113 C114 1.504(4)
C113 H38 0.9700
C113 H39 0.9700
C114 C115 1.506(4)
C114 H40 0.9700
C114 H41 0.9700
C115 C116 1.355(4)
C115 H42 0.9300
C116 C117 1.520(4)
C116 H43 0.9300
C117 C118 1.490(4)
C117 H44 0.9700
C117 H45 0.9700
C118 H46 0.9700
C118 H47 0.9700
C119 C120 1.384(4)
C119 C124 1.386(3)
C120 C121 1.384(4)
C120 H48 0.9300
C121 C122 1.372(4)
C121 H49 0.9300
C122 C123 1.366(4)
C122 H50 0.9300
C123 C124 1.387(4)
C123 H51 0.9300
C124 H52 0.9300

loop_
_geom_torsion_atom_site_label_1
_geom_torsion_atom_site_label_2
_geom_torsion_atom_site_label_3
_geom_torsion_atom_site_label_4
_geom_torsion
C4 N2 C1 N1 -0.4(3)
C10 N2 C1 N1 -176.3(2)
C4 N2 C1 Rh1 176.18(16)
C10 N2 C1 Rh1 0.3(3)
C2 N1 C1 N2 -0.4(3)
C9 N1 C1 N2 173.40(18)
C2 N1 C1 Rh1 -177.08(16)
C9 N1 C1 Rh1 -3.2(3)
C12 Rh1 C1 N2 67.43(18)
C11 Rh1 C1 N2 105.57(18)
C16 Rh1 C1 N2 -173.9(2)
C15 Rh1 C1 N2 -4.0(4)
Cl1 Rh1 C1 N2 -90.99(17)
C12 Rh1 C1 N1 -116.13(18)
C11 Rh1 C1 N1 -78.00(17)
C16 Rh1 C1 N1 2.5(4)
C15 Rh1 C1 N1 172.4(2)
Cl1 Rh1 C1 N1 85.44(16)
C1 N1 C2 O1 -178.4(2)
C9 N1 C2 O1 7.6(3)
C1 N1 C2 C3 1.2(3)
C9 N1 C2 C3 -172.75(18)
O1 C2 C3 C4 178.4(2)
N1 C2 C3 C4 -1.2(3)
O1 C2 C3 C8 -3.0(4)
N1 C2 C3 C8 177.4(2)
C8 C3 C4 C5 1.8(3)
C2 C3 C4 C5 -179.7(2)
C8 C3 C4 N2 -178.1(2)
C2 C3 C4 N2 0.4(3)
C1 N2 C4 C3 0.4(3)
C10 N2 C4 C3 176.3(2)
C1 N2 C4 C5 -179.5(2)
C10 N2 C4 C5 -3.5(3)
C3 C4 C5 C6 -1.3(4)
N2 C4 C5 C6 178.6(2)
C4 C5 C6 C7 -0.2(4)
C5 C6 C7 C8 1.3(5)
C6 C7 C8 C3 -0.7(4)
C4 C3 C8 C7 -0.8(4)
C2 C3 C8 C7 -179.3(2)
C1 N1 C9 C19 96.3(2)
C2 N1 C9 C19 -89.2(2)
C1 Rh1 C11 C12 -87.40(15)
C16 Rh1 C11 C12 110.10(16)
C15 Rh1 C11 C12 75.41(15)
Cl1 Rh1 C11 C12 171.59(18)
C1 Rh1 C11 C18 151.9(2)
C12 Rh1 C11 C18 -120.7(3)
C16 Rh1 C11 C18 -10.6(2)
C15 Rh1 C11 C18 -45.3(2)
Cl1 Rh1 C11 C18 50.9(4)
C18 C11 C12 C13 2.9(4)
Rh1 C11 C12 C13 -102.0(3)
C18 C11 C12 Rh1 104.9(2)
C1 Rh1 C12 C11 95.84(15)
C16 Rh1 C12 C11 -68.76(15)
C15 Rh1 C12 C11 -101.67(16)
Cl1 Rh1 C12 C11 -173.37(14)
C1 Rh1 C12 C13 -141.6(2)
C11 Rh1 C12 C13 122.6(3)
C16 Rh1 C12 C13 53.8(2)
C15 Rh1 C12 C13 20.9(2)
Cl1 Rh1 C12 C13 -50.8(3)
C11 C12 C13 C14 49.3(4)
Rh1 C12 C13 C14 -31.9(4)
C12 C13 C14 C15 25.9(5)
C13 C14 C15 C16 -88.1(4)
C13 C14 C15 Rh1 -7.0(4)
C1 Rh1 C15 C16 -174.8(2)
C12 Rh1 C15 C16 111.88(18)
C11 Rh1 C15 C16 74.69(17)
Cl1 Rh1 C15 C16 -88.54(16)
C1 Rh1 C15 C14 65.4(4)
C12 Rh1 C15 C14 -8.0(2)
C11 Rh1 C15 C14 -45.2(2)
C16 Rh1 C15 C14 -119.9(3)
Cl1 Rh1 C15 C14 151.6(2)
C14 C15 C16 C17 3.1(4)
Rh1 C15 C16 C17 -99.3(3)
C14 C15 C16 Rh1 102.4(2)
C1 Rh1 C16 C15 174.6(3)
C12 Rh1 C16 C15 -67.04(17)
C11 Rh1 C16 C15 -102.63(17)
Cl1 Rh1 C16 C15 92.14(16)
C1 Rh1 C16 C17 -61.7(4)
C12 Rh1 C16 C17 56.7(2)
C11 Rh1 C16 C17 21.1(2)
C15 Rh1 C16 C17 123.7(3)
Cl1 Rh1 C16 C17 -144.2(2)
C15 C16 C17 C18 51.5(4)
Rh1 C16 C17 C18 -29.3(4)
C16 C17 C18 C11 22.0(5)
C12 C11 C18 C17 -84.0(4)
Rh1 C11 C18 C17 -2.3(4)
N1 C9 C19 C24 20.7(3)
N1 C9 C19 C20 -160.1(2)
C24 C19 C20 C21 -1.1(5)
C9 C19 C20 C21 179.6(3)
C19 C20 C21 C22 -0.5(6)
C20 C21 C22 C23 1.2(6)
C21 C22 C23 C24 -0.3(5)
C20 C19 C24 C23 2.1(4)
C9 C19 C24 C23 -178.6(2)
C22 C23 C24 C19 -1.5(5)
C104 N4 C101 N3 -0.6(3)
C110 N4 C101 N3 175.9(2)
C104 N4 C101 Rh2 -175.83(17)
C110 N4 C101 Rh2 0.6(3)
C102 N3 C101 N4 -3.1(3)
C109 N3 C101 N4 -177.5(2)
C102 N3 C101 Rh2 172.25(19)
C109 N3 C101 Rh2 -2.2(3)
C111 Rh2 C101 N4 -66.58(19)
C112 Rh2 C101 N4 -104.82(19)
C115 Rh2 C101 N4 170.4(2)
C116 Rh2 C101 N4 5.8(4)
Cl2 Rh2 C101 N4 92.88(18)
C111 Rh2 C101 N3 118.36(18)
C112 Rh2 C101 N3 80.12(18)
C115 Rh2 C101 N3 -4.6(4)
C116 Rh2 C101 N3 -169.2(2)
Cl2 Rh2 C101 N3 -82.18(17)
C101 N3 C102 O2 -176.8(2)
C109 N3 C102 O2 -2.4(4)
C101 N3 C102 C103 4.1(4)
C109 N3 C102 C103 178.6(2)
O2 C102 C103 C104 179.4(3)
N3 C102 C103 C104 -1.6(4)
O2 C102 C103 C108 -0.5(5)
N3 C102 C103 C108 178.5(2)
C108 C103 C104 C105 -0.9(4)
C102 C103 C104 C105 179.1(2)
C108 C103 C104 N4 178.4(2)
C102 C103 C104 N4 -1.6(4)
C101 N4 C104 C103 2.8(4)
C110 N4 C104 C103 -173.7(2)
C101 N4 C104 C105 -177.9(2)
C110 N4 C104 C105 5.6(3)
C103 C104 C105 C106 0.0(4)
N4 C104 C105 C106 -179.3(3)
C104 C105 C106 C107 0.7(5)
C105 C106 C107 C108 -0.4(6)
C106 C107 C108 C103 -0.5(5)
C104 C103 C108 C107 1.2(4)
C102 C103 C108 C107 -178.9(3)
C101 N3 C109 C119 -95.8(2)
C102 N3 C109 C119 89.3(3)
C101 Rh2 C111 C112 -97.32(15)
C115 Rh2 C111 C112 68.58(15)
C116 Rh2 C111 C112 101.15(16)
Cl2 Rh2 C111 C112 174.23(15)
C101 Rh2 C111 C118 139.49(19)
C112 Rh2 C111 C118 -123.2(3)
C115 Rh2 C111 C118 -54.6(2)
C116 Rh2 C111 C118 -22.05(19)
Cl2 Rh2 C111 C118 51.0(3)
C118 C111 C112 C113 -3.0(4)
Rh2 C111 C112 C113 -104.5(2)
C118 C111 C112 Rh2 101.4(2)
C101 Rh2 C112 C111 86.35(15)
C115 Rh2 C112 C111 -110.56(16)
C116 Rh2 C112 C111 -75.76(15)
Cl2 Rh2 C112 C111 -173.44(17)
C101 Rh2 C112 C113 -153.04(18)
C111 Rh2 C112 C113 120.6(2)
C115 Rh2 C112 C113 10.05(18)
C116 Rh2 C112 C113 44.86(19)
Cl2 Rh2 C112 C113 -52.8(3)
C111 C112 C113 C114 85.0(3)
Rh2 C112 C113 C114 3.7(3)
C112 C113 C114 C115 -23.4(4)
C113 C114 C115 C116 -51.5(4)
C113 C114 C115 Rh2 30.2(3)
C101 Rh2 C115 C116 -171.4(3)
C111 Rh2 C115 C116 65.91(17)
C112 Rh2 C115 C116 101.55(17)
Cl2 Rh2 C115 C116 -94.38(15)
C101 Rh2 C115 C114 65.5(4)
C111 Rh2 C115 C114 -57.2(2)
C112 Rh2 C115 C114 -21.6(2)
C116 Rh2 C115 C114 -123.1(3)
Cl2 Rh2 C115 C114 142.5(2)
C114 C115 C116 C117 -2.4(4)
Rh2 C115 C116 C117 -102.9(2)
C114 C115 C116 Rh2 100.5(2)
C101 Rh2 C116 C115 172.4(2)
C111 Rh2 C116 C115 -113.16(17)
C112 Rh2 C116 C115 -75.75(16)
Cl2 Rh2 C116 C115 86.44(15)
C101 Rh2 C116 C117 -69.4(4)
C111 Rh2 C116 C117 5.0(2)
C112 Rh2 C116 C117 42.4(2)
C115 Rh2 C116 C117 118.1(3)
Cl2 Rh2 C116 C117 -155.4(2)
C115 C116 C117 C118 94.0(3)
Rh2 C116 C117 C118 13.6(4)
C116 C117 C118 C111 -33.7(4)
C112 C111 C118 C117 -43.9(4)
Rh2 C111 C118 C117 37.2(3)
N3 C109 C119 C120 155.1(2)
N3 C109 C119 C124 -27.8(3)
C124 C119 C120 C121 -0.6(4)
C109 C119 C120 C121 176.6(2)
C119 C120 C121 C122 0.4(4)
C120 C121 C122 C123 0.1(5)
C121 C122 C123 C124 -0.3(4)
C120 C119 C124 C123 0.5(4)
C109 C119 C124 C123 -176.7(2)
C122 C123 C124 C119 0.0(4)
